data_2105578
loop_
_publ_author_name
'Valente, E. J.'
'Martin, S. B.'
'Sullivan, L. D.'

_publ_section_title
;
 Pseudoacids. II. 2-Acylbenzoic Acid Derivatives
;
_journal_issue 3
_journal_name_full 'Acta Crystallographica Section B'
_journal_page_first 264
_journal_page_last 276
_journal_paper_doi 10.1107/S0108768197012020
_journal_volume 54
_journal_year 1998
_chemical_formula_sum 'C16 H10 O5'
_chemical_formula_weight 282.24
_chemical_name_common 'o-formylbenzoic pseudoanhydride'
_chemical_name_systematic
;
 bis(1(3H)-isobenzofuranone-3-yl)ether
;
_space_group_IT_number 15
_symmetry_cell_setting monoclinic
_symmetry_space_group_name_Hall '-I 2ya'
_symmetry_space_group_name_H-M 'I 1 2/a 1'
_audit_creation_method SHELXL
_cell_angle_alpha 90.00
_cell_angle_beta 101.61(12)
_cell_angle_gamma 90.00
_cell_formula_units_Z 8
_cell_length_a 15.31(2)
_cell_length_b 6.111(12)
_cell_length_c 28.30(5)
_cell_measurement_reflns_used 40
_cell_measurement_temperature 295(2)
_cell_measurement_theta_max 20.0
_cell_measurement_theta_min 12.5
_cell_volume 2594(8)
_computing_cell_refinement 'P3 (Siemens Analytical Xray Inst. Inc.)'
_computing_data_collection 'P3 (Siemens Analytical Xray Inst. Inc.)'
_computing_data_reduction 'XDISK (Siemens Analytical Xray Inst. Inc.)'
_computing_molecular_graphics 'XP (Siemens Analytical Xray Inst. Inc.)'
_computing_publication_material 'SHELXL-93 (Sheldrick, 1993)'
_computing_structure_refinement 'SHELXL-93 (Sheldrick, 1993)'
_computing_structure_solution 'SHELXS-86 (Sheldrick, 1990)'
_diffrn_ambient_temperature 295(2)
_diffrn_measurement_device 'scintillation counter, PH analysis'
_diffrn_measurement_method \w
_diffrn_radiation_monochromator graphite
_diffrn_radiation_source 'normal-focus sealed tube'
_diffrn_radiation_type MoK\a
_diffrn_radiation_wavelength 0.71073
_diffrn_reflns_av_R_equivalents 0.1166
_diffrn_reflns_av_sigmaI/netI 0.3531
_diffrn_reflns_limit_h_max 16
_diffrn_reflns_limit_h_min 0
_diffrn_reflns_limit_k_max 6
_diffrn_reflns_limit_k_min 0
_diffrn_reflns_limit_l_max 29
_diffrn_reflns_limit_l_min -30
_diffrn_reflns_number 1937
_diffrn_reflns_theta_max 22.51
_diffrn_reflns_theta_min 2.72
_diffrn_standards_decay_% 6(4)
_diffrn_standards_interval_count 97
_diffrn_standards_interval_time 90
_diffrn_standards_number 3
_exptl_absorpt_coefficient_mu 0.109
_exptl_absorpt_correction_type none
_exptl_crystal_colour colorless
_exptl_crystal_density_diffrn 1.446
_exptl_crystal_density_meas ?
_exptl_crystal_description needle
_exptl_crystal_F_000 1168
_exptl_crystal_size_max 1.00
_exptl_crystal_size_mid 0.06
_exptl_crystal_size_min 0.04
_refine_diff_density_max 0.296
_refine_diff_density_min -0.237
_refine_ls_extinction_method none
_refine_ls_goodness_of_fit_all 0.618
_refine_ls_goodness_of_fit_obs 1.297
_refine_ls_hydrogen_treatment 'H atoms fixed, calculated'
_refine_ls_matrix_type full
_refine_ls_number_parameters 190
_refine_ls_number_reflns 1674
_refine_ls_number_restraints 0
_refine_ls_restrained_S_all 1.027
_refine_ls_restrained_S_obs 1.297
_refine_ls_R_factor_all 0.2084
_refine_ls_R_factor_obs 0.0678
_refine_ls_shift/esd_max 0.000
_refine_ls_shift/esd_mean 0.000
_refine_ls_structure_factor_coef Fsqd
_refine_ls_weighting_details 'w = 1/[\s^2^(Fo^2^)+(0.0650P)^2^+0.0000P] where P=(Fo^2^+2Fc^2^)/3'
_refine_ls_weighting_scheme calc
_refine_ls_wR_factor_all 0.2821
_refine_ls_wR_factor_obs 0.1431
_reflns_number_observed 404
_reflns_number_total 1680
_reflns_observed_criterion >2sigma(I)
_cod_data_source_file fr0002.cif
_cod_data_source_block 8
_cod_depositor_comments
;
The following automatic conversions were performed:

'_exptl_crystal_density_meas' value 'not measured' was changed to '?'
- the value is perceived as not measured.

Automatic conversion script
Id: cif_fix_values 3008 2015-01-20 13:52:24Z robertas 

The following automatic conversions were performed:

'_refine_ls_weighting_scheme' value 'w =
1/[\s^2^(Fo^2^)+(0.0650P)^2^+0.0000P] where P=(Fo^2^+2Fc^2^)/3' was
changed to 'calc'. New tag '_refine_ls_weighting_details' was
created. The value of the new tag was set to 'w =
1/[\s^2^(Fo^2^)+(0.0650P)^2^+0.0000P] where P=(Fo^2^+2Fc^2^)/3'.

Automatic conversion script
Id: cif_fix_values 3143 2015-03-26 13:38:13Z robertas 
;
_cod_original_cell_volume 2593.(8)
_cod_original_sg_symbol_H-M 'I 2/a'
_cod_database_code 2105578

loop_
_symmetry_equiv_pos_as_xyz
'x, y, z'
'-x+1/2, y, -z'
'x+1/2, y+1/2, z+1/2'
'-x+1, y+1/2, -z+1/2'
'-x, -y, -z'
'x-1/2, -y, z'
'-x+1/2, -y+1/2, -z+1/2'
'x, -y+1/2, z+1/2'

loop_
_atom_site_aniso_label
_atom_site_aniso_U_11
_atom_site_aniso_U_22
_atom_site_aniso_U_33
_atom_site_aniso_U_12
_atom_site_aniso_U_13
_atom_site_aniso_U_23
O3 0.031(4) 0.056(4) 0.034(4) -0.008(3) 0.005(3) 0.010(4)
O1 0.066(5) 0.058(5) 0.074(5) -0.027(4) 0.029(4) -0.015(5)
O2 0.042(4) 0.043(4) 0.043(4) -0.014(4) 0.005(3) -0.009(4)
C1 0.038(7) 0.063(9) 0.079(9) -0.018(6) 0.021(7) -0.010(8)
C3 0.043(6) 0.056(7) 0.043(6) -0.002(6) 0.018(5) 0.016(6)
C3A 0.024(5) 0.044(7) 0.041(6) -0.009(5) 0.016(4) -0.005(6)
C4 0.049(7) 0.053(7) 0.058(7) -0.004(6) 0.015(6) -0.006(6)
C5 0.055(7) 0.065(9) 0.050(7) -0.001(7) 0.004(6) -0.001(7)
C6 0.061(7) 0.091(10) 0.041(7) 0.019(7) 0.013(6) 0.014(8)
C7 0.077(8) 0.054(8) 0.062(8) -0.005(7) 0.033(6) 0.009(7)
C7A 0.038(6) 0.034(6) 0.042(6) 0.003(5) 0.012(5) 0.009(6)
O1A 0.077(5) 0.055(5) 0.065(5) 0.009(5) 0.018(4) 0.018(5)
O2A 0.034(4) 0.039(4) 0.064(5) -0.006(4) 0.012(4) 0.008(4)
C1A 0.067(8) 0.047(8) 0.040(7) 0.021(7) 0.016(6) 0.007(6)
C3BA 0.037(6) 0.052(8) 0.061(7) -0.009(6) 0.020(5) -0.001(7)
C3AA 0.039(6) 0.053(7) 0.021(5) -0.002(6) 0.003(4) -0.011(5)
C4A 0.063(7) 0.070(8) 0.039(6) 0.015(7) 0.011(6) -0.009(6)
C5A 0.033(6) 0.084(9) 0.057(7) -0.008(7) 0.024(5) -0.011(7)
C6A 0.039(6) 0.111(11) 0.044(7) -0.013(7) 0.012(5) 0.016(7)
C7BA 0.066(7) 0.068(8) 0.044(7) -0.017(7) 0.033(6) 0.004(6)
C7AA 0.046(6) 0.035(6) 0.020(5) -0.012(6) 0.003(4) -0.001(5)

loop_
_atom_site_label
_atom_site_fract_x
_atom_site_fract_y
_atom_site_fract_z
_atom_site_U_iso_or_equiv
_atom_site_thermal_displace_type
_atom_site_calc_flag
_atom_site_refinement_flags
_atom_site_occupancy
_atom_site_type_symbol
O3 0.0697(3) 0.1392(11) 0.3587(2) 0.041(2) Uani d . 1 O
O1 0.2320(4) 0.6724(12) 0.3242(3) 0.064(2) Uani d . 1 O
O2 0.1916(4) 0.3676(11) 0.3574(2) 0.043(2) Uani d . 1 O
C1 0.1967(6) 0.503(2) 0.3184(4) 0.059(3) Uani d . 1 C
C3 0.1492(6) 0.1604(17) 0.3403(3) 0.046(3) Uani d . 1 C
H3A 0.1896(6) 0.0375(17) 0.3507(3) 0.055 Uiso calc R 1 H
C3A 0.1295(5) 0.1790(16) 0.2877(3) 0.035(2) Uani d . 1 C
C4 0.0855(6) 0.0285(17) 0.2530(4) 0.053(3) Uani d . 1 C
H4A 0.0633(6) -0.1049(17) 0.2612(4) 0.063 Uiso calc R 1 H
C5 0.0781(6) 0.0994(19) 0.2047(4) 0.057(3) Uani d . 1 C
H5A 0.0502(6) 0.0061(19) 0.1803(4) 0.069 Uiso calc R 1 H
C6 0.1084(7) 0.291(2) 0.1915(4) 0.064(3) Uani d . 1 C
H6A 0.1017(7) 0.326(2) 0.1590(4) 0.077 Uiso calc R 1 H
C7 0.1505(7) 0.4397(18) 0.2267(4) 0.062(3) Uani d . 1 C
H7A 0.1726(7) 0.5729(18) 0.2184(4) 0.074 Uiso calc R 1 H
C7A 0.1575(6) 0.3785(16) 0.2743(3) 0.038(2) Uani d . 1 C
O1A 0.1024(5) -0.4111(13) 0.4575(3) 0.065(2) Uani d . 1 O
O2A 0.1299(3) -0.0976(11) 0.4223(2) 0.045(2) Uani d . 1 O
C1A 0.0772(7) -0.2412(19) 0.4411(4) 0.050(3) Uani d . 1 C
C3BA 0.0828(6) 0.1058(17) 0.4085(4) 0.048(3) Uani d . 1 C
H3AA 0.1149(6) 0.2295(17) 0.4260(4) 0.058 Uiso calc R 1 H
C3AA -0.0061(6) 0.0756(16) 0.4223(3) 0.038(3) Uani d . 1 C
C4A -0.0792(6) 0.2112(18) 0.4160(3) 0.057(3) Uani d . 1 C
H4AA -0.0782(6) 0.3482(18) 0.4019(3) 0.069 Uiso calc R 1 H
C5A -0.1555(6) 0.136(2) 0.4318(3) 0.056(3) Uani d . 1 C
H5AA -0.2057(6) 0.225(2) 0.4283(3) 0.067 Uiso calc R 1 H
C6A -0.1562(7) -0.069(2) 0.4524(3) 0.064(4) Uani d . 1 C
H6AA -0.2072(7) -0.117(2) 0.4625(3) 0.077 Uiso calc R 1 H
C7BA -0.0820(7) -0.2057(18) 0.4583(3) 0.056(3) Uani d . 1 C
H7AA -0.0822(7) -0.3428(18) 0.4725(3) 0.068 Uiso calc R 1 H
C7AA -0.0080(6) -0.1310(15) 0.4423(3) 0.034(2) Uani d . 1 C

loop_
_atom_type_symbol
_atom_type_description
_atom_type_scat_dispersion_real
_atom_type_scat_dispersion_imag
_atom_type_scat_source
C C 0.0033 0.0016 'International Tables Vol C Tables 4.2.6.8 and 6.1.1.4'
H H 0.0000 0.0000 'International Tables Vol C Tables 4.2.6.8 and 6.1.1.4'
O O 0.0106 0.0060 'International Tables Vol C Tables 4.2.6.8 and 6.1.1.4'

loop_
_geom_angle_atom_site_label_1
_geom_angle_atom_site_label_2
_geom_angle_atom_site_label_3
_geom_angle
C3BA O3 C3 115.1(6)
C1 O2 C3 110.0(7)
O1 C1 O2 121.0(11)
O1 C1 C7A 132.2(12)
O2 C1 C7A 106.7(9)
O3 C3 O2 108.2(8)
O3 C3 C3A 111.3(7)
O2 C3 C3A 104.9(8)
C7A C3A C4 121.3(9)
C7A C3A C3 109.8(8)
C4 C3A C3 128.9(9)
C3A C4 C5 113.9(10)
C6 C5 C4 124.8(11)
C5 C6 C7 120.2(10)
C7A C7 C6 116.8(10)
C3A C7A C7 122.9(9)
C3A C7A C1 108.6(8)
C7 C7A C1 128.5(10)
C1A O2A C3BA 110.6(7)
O1A C1A O2A 123.2(10)
O1A C1A C7AA 128.3(11)
O2A C1A C7AA 108.1(9)
O3 C3BA O2A 111.0(8)
O3 C3BA C3AA 109.0(8)
O2A C3BA C3AA 104.7(8)
C4A C3AA C7AA 121.2(9)
C4A C3AA C3BA 130.5(10)
C7AA C3AA C3BA 108.2(9)
C3AA C4A C5A 118.0(10)
C6A C5A C4A 120.3(10)
C5A C6A C7BA 121.1(10)
C7AA C7BA C6A 117.9(10)
C7BA C7AA C3AA 121.4(9)
C7BA C7AA C1A 130.2(10)
C3AA C7AA C1A 108.4(9)

loop_
_geom_bond_atom_site_label_1
_geom_bond_atom_site_label_2
_geom_bond_distance
O3 C3BA 1.398(11)
O3 C3 1.424(10)
O1 C1 1.167(12)
O2 C1 1.393(12)
O2 C3 1.460(11)
C1 C7A 1.479(13)
C3 C3A 1.462(11)
C3A C7A 1.370(12)
C3A C4 1.413(12)
C4 C5 1.418(13)
C5 C6 1.339(14)
C6 C7 1.406(14)
C7 C7A 1.381(13)
O1A C1A 1.170(11)
O2A C1A 1.371(11)
O2A C3BA 1.451(11)
C1A C7AA 1.474(13)
C3BA C3AA 1.500(11)
C3AA C4A 1.375(12)
C3AA C7AA 1.387(12)
C4A C5A 1.409(12)
C5A C6A 1.387(14)
C6A C7BA 1.392(13)
C7BA C7AA 1.378(11)

loop_
_geom_torsion_atom_site_label_1
_geom_torsion_atom_site_label_2
_geom_torsion_atom_site_label_3
_geom_torsion_atom_site_label_4
_geom_torsion
C3 O2 C1 O1 -176.5(9)
C3 O2 C1 C7A -0.7(10)
C3BA O3 C3 O2 -69.3(10)
C3BA O3 C3 C3A 175.9(8)
C1 O2 C3 O3 -118.5(8)
C1 O2 C3 C3A 0.4(9)
O3 C3 C3A C7A 116.9(9)
O2 C3 C3A C7A 0.1(9)
O3 C3 C3A C4 -60.5(13)
O2 C3 C3A C4 -177.4(8)
C7A C3A C4 C5 3.1(12)
C3 C3A C4 C5 -179.7(9)
C3A C4 C5 C6 -0.6(15)
C4 C5 C6 C7 -0.6(17)
C5 C6 C7 C7A -0.6(15)
C4 C3A C7A C7 -4.6(14)
C3 C3A C7A C7 177.7(9)
C4 C3A C7A C1 177.1(8)
C3 C3A C7A C1 -0.5(10)
C6 C7 C7A C3A 3.2(15)
C6 C7 C7A C1 -178.9(9)
O1 C1 C7A C3A 175.9(11)
O2 C1 C7A C3A 0.8(10)
O1 C1 C7A C7 -2.2(19)
O2 C1 C7A C7 -177.3(9)
C3BA O2A C1A O1A -175.2(10)
C3BA O2A C1A C7AA -2.3(10)
C3 O3 C3BA O2A -62.4(10)
C3 O3 C3BA C3AA -177.2(8)
C1A O2A C3BA O3 -116.0(8)
C1A O2A C3BA C3AA 1.5(10)
O3 C3BA C3AA C4A -58.4(13)
O2A C3BA C3AA C4A -177.2(9)
O3 C3BA C3AA C7AA 118.8(9)
O2A C3BA C3AA C7AA 0.0(10)
C7AA C3AA C4A C5A 1.6(13)
C3BA C3AA C4A C5A 178.5(9)
C3AA C4A C5A C6A -0.7(14)
C4A C5A C6A C7BA 0.3(15)
C5A C6A C7BA C7AA -0.9(15)
C6A C7BA C7AA C3AA 1.8(13)
C6A C7BA C7AA C1A -176.2(9)
C4A C3AA C7AA C7BA -2.2(13)
C3BA C3AA C7AA C7BA -179.7(8)
C4A C3AA C7AA C1A 176.2(8)
C3BA C3AA C7AA C1A -1.4(10)
O1A C1A C7AA C7BA -7.1(18)
O2A C1A C7AA C7BA -179.5(9)
O1A C1A C7AA C3AA 174.7(11)
O2A C1A C7AA C3AA 2.3(10)
